data_4069237
loop_
_publ_author_name
'Dubarle Offner, Julien'
'Fr\"ohlich, Roland'
'Kataeva, Olga'
'Rose-Munch, Fran\,coise'
'Rose, Eric'
'D\"otz, Karl Heinz'

_publ_section_title
;
 Heterobimetallic Cr&#x2212;Mn Complexes of Fused Arenes:
 Chromium-Templated Benzannulation of a Cymanthrene-Type Metal Carbene and
 Haptotropic Metal Migration along a Dibenzo[c,e]indene Platform&#x2020;
;
_journal_issue 10
_journal_name_full Organometallics
_journal_page_first 3004
_journal_paper_doi 10.1021/om900090q
_journal_volume 28
_journal_year 2009
_chemical_formula_sum 'C35 H37 Cl2 Cr Mn O8 Si'
_chemical_formula_weight 791.58
_chemical_name_systematic
; 
 ? 
;
_space_group_IT_number 14
_symmetry_cell_setting monoclinic
_symmetry_space_group_name_Hall '-P 2yn'
_symmetry_space_group_name_H-M 'P 1 21/n 1'
_atom_sites_solution_hydrogens geom
_atom_sites_solution_primary direct
_atom_sites_solution_secondary difmap
_audit_creation_method SHELXL-97
_cell_angle_alpha 90.00
_cell_angle_beta 96.81(1)
_cell_angle_gamma 90.00
_cell_formula_units_Z 4
_cell_length_a 11.512(1)
_cell_length_b 15.137(1)
_cell_length_c 21.125(1)
_cell_measurement_reflns_used 7481
_cell_measurement_temperature 223(2)
_cell_measurement_theta_max 27.88
_cell_measurement_theta_min 0.41
_cell_volume 3655.2(4)
_computing_cell_refinement 'Collect (Nonius B.V., 1998)'
_computing_data_collection 'Collect (Nonius B.V., 1998)'
_computing_data_reduction 'Denzo-SMN (Otwinowski & Minor, 1997)'
_computing_publication_material 'SHELXL-97 (Sheldrick, 1997)'
_computing_structure_refinement 'SHELXL-97 (Sheldrick, 1997)'
_computing_structure_solution 'SHELXS-97 (Sheldrick, 1990)'
_diffrn_ambient_temperature 223(2)
_diffrn_measured_fraction_theta_full 0.992
_diffrn_measured_fraction_theta_max 0.992
_diffrn_measurement_device_type 'Nonius KappaCCD'
_diffrn_measurement_method '\w and \f scans'
_diffrn_radiation_monochromator graphite
_diffrn_radiation_source 'rotating anode Nonius FR591'
_diffrn_radiation_type MoK\a
_diffrn_radiation_wavelength 0.71073
_diffrn_reflns_av_R_equivalents 0.0752
_diffrn_reflns_av_sigmaI/netI 0.0808
_diffrn_reflns_limit_h_max 14
_diffrn_reflns_limit_h_min -15
_diffrn_reflns_limit_k_max 19
_diffrn_reflns_limit_k_min -18
_diffrn_reflns_limit_l_max 24
_diffrn_reflns_limit_l_min -27
_diffrn_reflns_number 22824
_diffrn_reflns_theta_full 27.86
_diffrn_reflns_theta_max 27.86
_diffrn_reflns_theta_min 1.66
_exptl_absorpt_coefficient_mu 0.870
_exptl_absorpt_correction_T_max 0.9180
_exptl_absorpt_correction_T_min 0.6955
_exptl_absorpt_correction_type multi-scan
_exptl_absorpt_process_details 'SORTAV (Blessing, 1995 & 1997)'
_exptl_crystal_colour red
_exptl_crystal_density_diffrn 1.438
_exptl_crystal_density_method 'not measured'
_exptl_crystal_description plate
_exptl_crystal_F_000 1632
_exptl_crystal_size_max 0.45
_exptl_crystal_size_mid 0.30
_exptl_crystal_size_min 0.10
_refine_diff_density_max 1.178
_refine_diff_density_min -0.965
_refine_diff_density_rms 0.086
_refine_ls_extinction_method none
_refine_ls_goodness_of_fit_ref 1.033
_refine_ls_hydrogen_treatment riding
_refine_ls_matrix_type full
_refine_ls_number_parameters 441
_refine_ls_number_reflns 8620
_refine_ls_number_restraints 1
_refine_ls_restrained_S_all 1.033
_refine_ls_R_factor_all 0.1057
_refine_ls_R_factor_gt 0.0582
_refine_ls_shift/su_max 0.001
_refine_ls_shift/su_mean 0.000
_refine_ls_structure_factor_coef Fsqd
_refine_ls_weighting_details 'calc w=1/[\s^2^(Fo^2^)+(0.0670P)^2^+3.0016P] where P=(Fo^2^+2Fc^2^)/3'
_refine_ls_weighting_scheme calc
_refine_ls_wR_factor_gt 0.1351
_refine_ls_wR_factor_ref 0.1550
_reflns_number_gt 5546
_reflns_number_total 8620
_reflns_threshold_expression >2sigma(I)
_cod_data_source_file om900090q_si_005.cif
_cod_data_source_block fro3893b
_cod_original_sg_symbol_H-M P21/n
_cod_database_code 4069237

loop_
_symmetry_equiv_pos_as_xyz
'x, y, z'
'-x+1/2, y+1/2, -z+1/2'
'-x, -y, -z'
'x-1/2, -y-1/2, z-1/2'

loop_
_atom_site_label
_atom_site_type_symbol
_atom_site_fract_x
_atom_site_fract_y
_atom_site_fract_z
_atom_site_U_iso_or_equiv
_atom_site_adp_type
_atom_site_occupancy
_atom_site_symmetry_multiplicity
_atom_site_calc_flag
_atom_site_refinement_flags
Cr1 Cr 0.74552(4) 0.28725(3) 0.04690(2) 0.02562(14) Uani 1 1 d .
Mn1 Mn 0.69291(4) 0.35965(3) 0.24647(2) 0.03014(15) Uani 1 1 d .
C1 C 0.7984(3) 0.4726(2) 0.27194(16) 0.0354(8) Uani 1 1 d .
H1 H 0.7740 0.5188 0.2970 0.042 Uiso 1 1 calc R
C2 C 0.8580(3) 0.3956(2) 0.29441(16) 0.0354(8) Uani 1 1 d .
H2 H 0.8817 0.3820 0.3374 0.042 Uiso 1 1 calc R
C3 C 0.8763(3) 0.3423(2) 0.24215(14) 0.0301(7) Uani 1 1 d .
H3 H 0.9105 0.2858 0.2443 0.036 Uiso 1 1 calc R
C4 C 0.9272(3) 0.3100(2) 0.09884(14) 0.0254(7) Uani 1 1 d .
C5 C 0.9359(3) 0.2905(2) 0.03427(14) 0.0275(7) Uani 1 1 d .
C6 C 0.8718(3) 0.3439(2) -0.01258(14) 0.0270(7) Uani 1 1 d .
C7 C 0.8016(3) 0.4138(2) 0.00599(14) 0.0258(7) Uani 1 1 d .
C8 C 0.6869(3) 0.5808(2) 0.04975(16) 0.0330(7) Uani 1 1 d .
H8 H 0.6910 0.5738 0.0059 0.040 Uiso 1 1 calc R
C9 C 0.6383(3) 0.6565(2) 0.07089(17) 0.0391(8) Uani 1 1 d .
H9 H 0.6099 0.7002 0.0415 0.047 Uiso 1 1 calc R
C10 C 0.6309(3) 0.6688(2) 0.13493(18) 0.0426(9) Uani 1 1 d .
H10 H 0.5944 0.7195 0.1491 0.051 Uiso 1 1 calc R
C11 C 0.6771(3) 0.6067(2) 0.17753(17) 0.0391(8) Uani 1 1 d .
H11 H 0.6745 0.6158 0.2214 0.047 Uiso 1 1 calc R
C12 C 0.8340(3) 0.3885(2) 0.18521(14) 0.0250(7) Uani 1 1 d .
C13 C 0.8477(3) 0.3740(2) 0.11779(14) 0.0240(6) Uani 1 1 d .
C14 C 0.7902(2) 0.4327(2) 0.07074(14) 0.0247(6) Uani 1 1 d .
C15 C 0.7307(3) 0.5136(2) 0.09181(14) 0.0258(7) Uani 1 1 d .
C16 C 0.7280(3) 0.5299(2) 0.15708(15) 0.0296(7) Uani 1 1 d .
C17 C 0.7821(3) 0.4674(2) 0.20382(15) 0.0292(7) Uani 1 1 d .
O18 O 0.99577(18) 0.26432(15) 0.14477(10) 0.0285(5) Uani 1 1 d .
Si19 Si 1.13590(8) 0.29033(7) 0.17184(4) 0.0349(2) Uani 1 1 d .
C20 C 1.1417(4) 0.3847(3) 0.2278(2) 0.0643(13) Uani 1 1 d .
H20A H 1.0928 0.4322 0.2088 0.096 Uiso 1 1 calc R
H20B H 1.2217 0.4053 0.2367 0.096 Uiso 1 1 calc R
H20C H 1.1136 0.3660 0.2672 0.096 Uiso 1 1 calc R
C21 C 1.2173(3) 0.3259(3) 0.1062(2) 0.0561(11) Uani 1 1 d .
H21A H 1.2291 0.2757 0.0791 0.084 Uiso 1 1 calc R
H21B H 1.2926 0.3497 0.1236 0.084 Uiso 1 1 calc R
H21C H 1.1731 0.3711 0.0812 0.084 Uiso 1 1 calc R
C22 C 1.1932(3) 0.1855(3) 0.21113(18) 0.0501(11) Uani 1 1 d .
C23 C 1.3228(4) 0.1999(5) 0.2350(3) 0.095(2) Uani 1 1 d .
H23A H 1.3311 0.2518 0.2621 0.143 Uiso 1 1 calc R
H23B H 1.3663 0.2085 0.1988 0.143 Uiso 1 1 calc R
H23C H 1.3531 0.1487 0.2591 0.143 Uiso 1 1 calc R
C24 C 1.1780(5) 0.1088(3) 0.1640(2) 0.0840(17) Uani 1 1 d .
H24A H 1.2055 0.0547 0.1853 0.126 Uiso 1 1 calc R
H24B H 1.2228 0.1203 0.1288 0.126 Uiso 1 1 calc R
H24C H 1.0959 0.1027 0.1479 0.126 Uiso 1 1 calc R
C25 C 1.1280(4) 0.1636(4) 0.2676(2) 0.0660(13) Uani 1 1 d .
H25A H 1.1652 0.1136 0.2905 0.099 Uiso 1 1 calc R
H25B H 1.0475 0.1489 0.2525 0.099 Uiso 1 1 calc R
H25C H 1.1298 0.2143 0.2958 0.099 Uiso 1 1 calc R
C26 C 1.0144(3) 0.2172(2) 0.01539(16) 0.0386(8) Uani 1 1 d .
H26A H 1.0698 0.2021 0.0527 0.046 Uiso 1 1 calc R
H26B H 1.0599 0.2402 -0.0174 0.046 Uiso 1 1 calc R
C27 C 0.9534(4) 0.1324(3) -0.0100(2) 0.0623(12) Uani 1 1 d .
H27A H 0.9137 0.1056 0.0232 0.094 Uiso 1 1 calc R
H27B H 1.0111 0.0915 -0.0229 0.094 Uiso 1 1 calc R
H27C H 0.8968 0.1462 -0.0463 0.094 Uiso 1 1 calc R
C28 C 0.8879(3) 0.3355(2) -0.08232(14) 0.0338(8) Uani 1 1 d .
H28A H 0.8141 0.3489 -0.1086 0.041 Uiso 1 1 calc R
H28B H 0.9102 0.2748 -0.0915 0.041 Uiso 1 1 calc R
C29 C 0.9822(4) 0.3987(3) -0.09857(19) 0.0549(11) Uani 1 1 d .
H29A H 0.9583 0.4590 -0.0913 0.082 Uiso 1 1 calc R
H29B H 0.9939 0.3915 -0.1430 0.082 Uiso 1 1 calc R
H29C H 1.0547 0.3862 -0.0718 0.082 Uiso 1 1 calc R
O30 O 0.75021(19) 0.46589(15) -0.04299(10) 0.0323(5) Uani 1 1 d .
C31 C 0.6292(3) 0.4482(3) -0.06469(18) 0.0450(9) Uani 1 1 d .
H31A H 0.6222 0.3904 -0.0845 0.068 Uiso 1 1 calc R
H31B H 0.5997 0.4928 -0.0955 0.068 Uiso 1 1 calc R
H31C H 0.5842 0.4497 -0.0287 0.068 Uiso 1 1 calc R
C32 C 0.6447(4) 0.3318(3) 0.32072(19) 0.0510(10) Uani 1 1 d .
O33 O 0.6126(3) 0.3137(3) 0.36812(15) 0.0861(12) Uani 1 1 d .
C34 C 0.6448(3) 0.2531(3) 0.21757(17) 0.0374(8) Uani 1 1 d .
O35 O 0.6119(3) 0.18450(19) 0.20178(14) 0.0557(7) Uani 1 1 d .
C36 C 0.5528(3) 0.4068(3) 0.22128(18) 0.0434(9) Uani 1 1 d .
O37 O 0.4631(2) 0.4382(2) 0.20648(15) 0.0648(8) Uani 1 1 d .
C38 C 0.7521(3) 0.1797(3) 0.08622(17) 0.0389(8) Uani 1 1 d .
O39 O 0.7608(3) 0.1112(2) 0.10989(16) 0.0675(9) Uani 1 1 d .
C40 C 0.6743(3) 0.2344(2) -0.02534(17) 0.0388(8) Uani 1 1 d .
O41 O 0.6289(3) 0.2019(2) -0.07083(14) 0.0641(9) Uani 1 1 d .
C42 C 0.5991(3) 0.3077(2) 0.06942(16) 0.0357(8) Uani 1 1 d .
O43 O 0.5064(2) 0.3215(2) 0.08223(13) 0.0575(8) Uani 1 1 d .
C C 0.6519(6) 0.9849(4) -0.0325(3) 0.170(5) Uani 1 1 d D
H1B1 H 0.6249 1.0318 -0.0058 0.204 Uiso 1 1 calc R
H1B2 H 0.7186 1.0077 -0.0524 0.204 Uiso 1 1 calc R
Cl1 Cl 0.6958(2) 0.89556(15) 0.01422(10) 0.1408(8) Uani 1 1 d D
Cl2 Cl 0.5424(2) 0.9574(2) -0.09022(12) 0.1868(14) Uani 1 1 d D

loop_
_atom_site_aniso_label
_atom_site_aniso_U_11
_atom_site_aniso_U_22
_atom_site_aniso_U_33
_atom_site_aniso_U_23
_atom_site_aniso_U_13
_atom_site_aniso_U_12
Cr1 0.0262(3) 0.0280(3) 0.0227(3) 0.0001(2) 0.00333(19) -0.0021(2)
Mn1 0.0323(3) 0.0352(3) 0.0240(3) 0.0010(2) 0.0074(2) 0.0004(2)
C1 0.044(2) 0.036(2) 0.0270(17) -0.0055(15) 0.0077(15) -0.0045(16)
C2 0.0380(19) 0.045(2) 0.0221(16) 0.0011(15) 0.0006(14) -0.0041(17)
C3 0.0303(17) 0.0363(19) 0.0240(16) 0.0021(14) 0.0043(13) -0.0015(15)
C4 0.0236(15) 0.0287(17) 0.0240(15) 0.0038(13) 0.0026(12) -0.0015(13)
C5 0.0248(15) 0.0331(18) 0.0254(16) 0.0013(14) 0.0062(12) 0.0006(14)
C6 0.0246(16) 0.0360(19) 0.0208(15) -0.0006(13) 0.0045(12) -0.0038(14)
C7 0.0273(16) 0.0287(17) 0.0210(15) 0.0047(13) 0.0012(12) -0.0042(13)
C8 0.0356(18) 0.0315(19) 0.0313(17) 0.0007(15) 0.0012(14) 0.0012(15)
C9 0.042(2) 0.0300(19) 0.042(2) 0.0013(16) -0.0076(16) 0.0052(16)
C10 0.048(2) 0.0292(19) 0.049(2) -0.0084(17) 0.0000(18) 0.0068(17)
C11 0.049(2) 0.035(2) 0.0342(19) -0.0079(16) 0.0058(16) 0.0033(17)
C12 0.0240(15) 0.0277(16) 0.0233(15) 0.0008(13) 0.0032(12) -0.0011(13)
C13 0.0223(15) 0.0273(17) 0.0217(15) -0.0004(13) 0.0001(12) -0.0060(13)
C14 0.0217(15) 0.0262(16) 0.0261(15) 0.0001(13) 0.0025(12) -0.0032(13)
C15 0.0220(15) 0.0281(17) 0.0272(16) 0.0003(13) 0.0022(12) -0.0039(13)
C16 0.0289(16) 0.0276(17) 0.0321(17) 0.0000(14) 0.0033(13) -0.0025(14)
C17 0.0342(17) 0.0293(17) 0.0242(16) -0.0017(13) 0.0040(13) -0.0034(14)
O18 0.0266(11) 0.0337(13) 0.0249(11) 0.0047(9) 0.0015(9) 0.0055(10)
Si19 0.0263(5) 0.0458(6) 0.0321(5) 0.0074(4) 0.0020(4) 0.0011(4)
C20 0.046(2) 0.074(3) 0.072(3) -0.019(3) 0.003(2) -0.017(2)
C21 0.038(2) 0.076(3) 0.056(3) 0.023(2) 0.0098(19) -0.003(2)
C22 0.043(2) 0.066(3) 0.040(2) 0.022(2) 0.0029(17) 0.014(2)
C23 0.039(3) 0.143(6) 0.100(4) 0.059(4) -0.009(3) 0.021(3)
C24 0.121(5) 0.061(3) 0.069(3) 0.019(3) 0.010(3) 0.044(3)
C25 0.065(3) 0.081(3) 0.053(3) 0.031(2) 0.010(2) 0.009(3)
C26 0.041(2) 0.046(2) 0.0297(18) 0.0020(16) 0.0090(15) 0.0118(17)
C27 0.078(3) 0.039(2) 0.076(3) -0.006(2) 0.031(3) 0.012(2)
C28 0.0353(18) 0.045(2) 0.0217(16) -0.0009(15) 0.0052(14) 0.0011(16)
C29 0.052(2) 0.077(3) 0.039(2) 0.006(2) 0.0188(18) -0.011(2)
O30 0.0373(13) 0.0347(13) 0.0246(11) 0.0078(10) 0.0019(9) 0.0031(10)
C31 0.042(2) 0.048(2) 0.040(2) 0.0039(18) -0.0161(16) 0.0052(18)
C32 0.049(2) 0.066(3) 0.040(2) 0.001(2) 0.0135(18) -0.004(2)
O33 0.096(3) 0.127(3) 0.0413(18) 0.0127(19) 0.0335(18) -0.022(2)
C34 0.0343(18) 0.043(2) 0.037(2) 0.0045(17) 0.0107(15) -0.0007(17)
O35 0.0594(18) 0.0410(17) 0.068(2) -0.0059(15) 0.0155(15) -0.0122(14)
C36 0.042(2) 0.046(2) 0.044(2) 0.0020(18) 0.0095(17) -0.0034(18)
O37 0.0393(16) 0.070(2) 0.084(2) 0.0074(18) 0.0021(15) 0.0113(15)
C38 0.043(2) 0.035(2) 0.040(2) 0.0021(17) 0.0137(16) -0.0011(17)
O39 0.090(2) 0.0438(18) 0.074(2) 0.0227(16) 0.0329(18) 0.0096(17)
C40 0.044(2) 0.039(2) 0.0337(19) -0.0024(16) 0.0060(16) -0.0071(17)
O41 0.079(2) 0.066(2) 0.0432(17) -0.0173(15) -0.0090(15) -0.0176(17)
C42 0.0338(19) 0.041(2) 0.0310(18) 0.0002(15) -0.0025(15) -0.0030(16)
O43 0.0304(14) 0.089(2) 0.0541(17) 0.0001(16) 0.0092(12) 0.0041(15)
C 0.173(8) 0.097(6) 0.263(12) -0.092(7) 0.122(9) -0.060(6)
Cl1 0.178(2) 0.1305(17) 0.1175(15) 0.0293(13) 0.0342(14) 0.0690(16)
Cl2 0.1137(16) 0.299(4) 0.1391(19) -0.074(2) -0.0205(14) 0.073(2)

loop_
_atom_type_symbol
_atom_type_description
_atom_type_scat_dispersion_real
_atom_type_scat_dispersion_imag
_atom_type_scat_source
C C 0.0033 0.0016 'International Tables Vol C Tables 4.2.6.8 and 6.1.1.4'
H H 0.0000 0.0000 'International Tables Vol C Tables 4.2.6.8 and 6.1.1.4'
O O 0.0106 0.0060 'International Tables Vol C Tables 4.2.6.8 and 6.1.1.4'
Si Si 0.0817 0.0704 'International Tables Vol C Tables 4.2.6.8 and 6.1.1.4'
Cr Cr 0.3209 0.6236 'International Tables Vol C Tables 4.2.6.8 and 6.1.1.4'
Mn Mn 0.3368 0.7283 'International Tables Vol C Tables 4.2.6.8 and 6.1.1.4'
Cl Cl 0.1484 0.1585 'International Tables Vol C Tables 4.2.6.8 and 6.1.1.4'

loop_
_geom_angle_atom_site_label_1
_geom_angle_atom_site_label_2
_geom_angle_atom_site_label_3
_geom_angle
C38 Cr1 C40 88.88(16)
C38 Cr1 C42 91.26(16)
C40 Cr1 C42 87.43(16)
C38 Cr1 C6 127.72(14)
C40 Cr1 C6 87.43(14)
C42 Cr1 C6 140.52(14)
C38 Cr1 C13 103.31(14)
C40 Cr1 C13 166.03(14)
C42 Cr1 C13 98.94(13)
C6 Cr1 C13 79.74(11)
C38 Cr1 C7 160.91(14)
C40 Cr1 C7 100.02(14)
C42 Cr1 C7 105.88(14)
C6 Cr1 C7 37.21(12)
C13 Cr1 C7 66.33(11)
C38 Cr1 C5 94.90(14)
C40 Cr1 C5 104.98(14)
C42 Cr1 C5 166.21(14)
C6 Cr1 C5 37.14(11)
C13 Cr1 C5 67.64(11)
C7 Cr1 C5 66.56(11)
C38 Cr1 C4 85.95(14)
C40 Cr1 C4 140.02(14)
C42 Cr1 C4 132.25(13)
C6 Cr1 C4 65.45(11)
C13 Cr1 C4 36.88(11)
C7 Cr1 C4 76.35(11)
C5 Cr1 C4 36.46(11)
C38 Cr1 C14 139.19(14)
C40 Cr1 C14 131.82(14)
C42 Cr1 C14 88.31(14)
C6 Cr1 C14 66.89(11)
C13 Cr1 C14 36.93(11)
C7 Cr1 C14 36.44(11)
C5 Cr1 C14 78.96(11)
C4 Cr1 C14 65.15(11)
C32 Mn1 C36 89.55(18)
C32 Mn1 C34 88.31(18)
C36 Mn1 C34 91.52(17)
C32 Mn1 C2 89.75(16)
C36 Mn1 C2 140.19(16)
C34 Mn1 C2 128.23(15)
C32 Mn1 C1 101.34(17)
C36 Mn1 C1 102.86(16)
C34 Mn1 C1 162.62(15)
C2 Mn1 C1 38.70(13)
C32 Mn1 C3 114.96(16)
C36 Mn1 C3 153.75(15)
C34 Mn1 C3 98.13(14)
C2 Mn1 C3 38.49(12)
C1 Mn1 C3 64.74(13)
C32 Mn1 C17 139.06(17)
C36 Mn1 C17 91.76(15)
C34 Mn1 C17 132.52(14)
C2 Mn1 C17 64.22(13)
C1 Mn1 C17 38.78(12)
C3 Mn1 C17 63.83(13)
C32 Mn1 C12 151.91(16)
C36 Mn1 C12 116.20(14)
C34 Mn1 C12 101.25(13)
C2 Mn1 C12 63.52(12)
C1 Mn1 C12 63.75(12)
C3 Mn1 C12 37.97(11)
C17 Mn1 C12 37.29(12)
C2 C1 C17 107.1(3)
C2 C1 Mn1 70.1(2)
C17 C1 Mn1 72.47(19)
C3 C2 C1 108.9(3)
C3 C2 Mn1 71.69(19)
C1 C2 Mn1 71.17(19)
C2 C3 C12 108.3(3)
C2 C3 Mn1 69.82(19)
C12 C3 Mn1 74.67(18)
O18 C4 C5 118.7(3)
O18 C4 C13 118.8(3)
C5 C4 C13 122.5(3)
O18 C4 Cr1 133.5(2)
C5 C4 Cr1 70.59(17)
C13 C4 Cr1 69.71(17)
C4 C5 C6 117.7(3)
C4 C5 C26 121.4(3)
C6 C5 C26 120.8(3)
C4 C5 Cr1 72.95(17)
C6 C5 Cr1 70.11(17)
C26 C5 Cr1 129.7(2)
C7 C6 C5 120.0(3)
C7 C6 C28 118.3(3)
C5 C6 C28 121.3(3)
C7 C6 Cr1 72.31(17)
C5 C6 Cr1 72.75(17)
C28 C6 Cr1 133.5(2)
O30 C7 C6 115.4(3)
O30 C7 C14 121.9(3)
C6 C7 C14 122.6(3)
O30 C7 Cr1 131.7(2)
C6 C7 Cr1 70.48(17)
C14 C7 Cr1 74.64(17)
C9 C8 C15 121.9(3)
C8 C9 C10 120.5(3)
C11 C10 C9 119.3(3)
C10 C11 C16 121.0(3)
C17 C12 C3 107.1(3)
C17 C12 C13 119.6(3)
C3 C12 C13 132.8(3)
C17 C12 Mn1 69.14(17)
C3 C12 Mn1 67.36(17)
C13 C12 Mn1 134.6(2)
C4 C13 C14 119.1(3)
C4 C13 C12 121.5(3)
C14 C13 C12 119.0(3)
C4 C13 Cr1 73.42(17)
C14 C13 Cr1 74.63(17)
C12 C13 Cr1 129.3(2)
C7 C14 C13 117.1(3)
C7 C14 C15 123.3(3)
C13 C14 C15 119.4(3)
C7 C14 Cr1 68.92(17)
C13 C14 Cr1 68.44(17)
C15 C14 Cr1 138.5(2)
C16 C15 C8 116.4(3)
C16 C15 C14 120.0(3)
C8 C15 C14 123.2(3)
C11 C16 C15 120.7(3)
C11 C16 C17 119.6(3)
C15 C16 C17 119.7(3)
C12 C17 C1 108.5(3)
C12 C17 C16 121.5(3)
C1 C17 C16 130.0(3)
C12 C17 Mn1 73.57(18)
C1 C17 Mn1 68.75(19)
C16 C17 Mn1 125.7(2)
C4 O18 Si19 124.8(2)
O18 Si19 C21 111.27(16)
O18 Si19 C20 110.85(17)
C21 Si19 C20 105.8(2)
O18 Si19 C22 102.95(16)
C21 Si19 C22 113.38(19)
C20 Si19 C22 112.7(2)
C25 C22 C24 108.5(4)
C25 C22 C23 109.0(4)
C24 C22 C23 110.8(4)
C25 C22 Si19 110.6(3)
C24 C22 Si19 110.4(3)
C23 C22 Si19 107.6(3)
C5 C26 C27 116.4(3)
C6 C28 C29 110.0(3)
C7 O30 C31 116.5(2)
O33 C32 Mn1 179.3(4)
O35 C34 Mn1 176.7(3)
O37 C36 Mn1 178.3(4)
O39 C38 Cr1 177.0(3)
O41 C40 Cr1 179.4(4)
O43 C42 Cr1 178.4(3)
Cl2 C Cl1 111.3(4)

loop_
_geom_bond_atom_site_label_1
_geom_bond_atom_site_label_2
_geom_bond_distance
Cr1 C38 1.825(4)
Cr1 C40 1.829(4)
Cr1 C42 1.831(4)
Cr1 C6 2.205(3)
Cr1 C13 2.221(3)
Cr1 C7 2.228(3)
Cr1 C5 2.239(3)
Cr1 C4 2.270(3)
Cr1 C14 2.303(3)
Mn1 C32 1.776(4)
Mn1 C36 1.786(4)
Mn1 C34 1.789(4)
Mn1 C2 2.116(3)
Mn1 C1 2.129(3)
Mn1 C3 2.140(3)
Mn1 C17 2.179(3)
Mn1 C12 2.236(3)
C1 C2 1.407(5)
C1 C17 1.431(4)
C2 C3 1.403(5)
C3 C12 1.427(4)
C4 O18 1.365(4)
C4 C5 1.411(4)
C4 C13 1.421(4)
C5 C6 1.416(4)
C5 C26 1.514(5)
C6 C7 1.415(4)
C6 C28 1.512(4)
C7 O30 1.377(4)
C7 C14 1.419(4)
C8 C9 1.372(5)
C8 C15 1.405(4)
C9 C10 1.378(5)
C10 C11 1.365(5)
C11 C16 1.393(5)
C12 C17 1.412(4)
C12 C13 1.468(4)
C13 C14 1.435(4)
C14 C15 1.497(4)
C15 C16 1.405(4)
C16 C17 1.453(5)
O18 Si19 1.693(2)
Si19 C21 1.844(4)
Si19 C20 1.850(5)
Si19 C22 1.874(4)
C22 C25 1.519(6)
C22 C24 1.526(7)
C22 C23 1.533(6)
C26 C27 1.530(6)
C28 C29 1.517(5)
O30 C31 1.439(4)
C32 O33 1.141(5)
C34 O35 1.141(4)
C36 O37 1.146(4)
C38 O39 1.150(4)
C40 O41 1.149(4)
C42 O43 1.151(4)
C Cl2 1.698(5)
C Cl1 1.714(5)

loop_
_geom_torsion_atom_site_label_1
_geom_torsion_atom_site_label_2
_geom_torsion_atom_site_label_3
_geom_torsion_atom_site_label_4
_geom_torsion
C32 Mn1 C1 C2 75.1(2)
C36 Mn1 C1 C2 167.2(2)
C34 Mn1 C1 C2 -47.6(6)
C3 Mn1 C1 C2 -37.32(19)
C17 Mn1 C1 C2 -116.3(3)
C12 Mn1 C1 C2 -79.7(2)
C32 Mn1 C1 C17 -168.6(2)
C36 Mn1 C1 C17 -76.5(2)
C34 Mn1 C1 C17 68.7(5)
C2 Mn1 C1 C17 116.3(3)
C3 Mn1 C1 C17 79.0(2)
C12 Mn1 C1 C17 36.63(18)
C17 C1 C2 C3 -1.3(4)
Mn1 C1 C2 C3 62.1(2)
C17 C1 C2 Mn1 -63.5(2)
C32 Mn1 C2 C3 133.1(2)
C36 Mn1 C2 C3 -137.9(2)
C34 Mn1 C2 C3 45.5(3)
C1 Mn1 C2 C3 -118.2(3)
C17 Mn1 C2 C3 -79.7(2)
C12 Mn1 C2 C3 -37.94(19)
C32 Mn1 C2 C1 -108.7(2)
C36 Mn1 C2 C1 -19.7(3)
C34 Mn1 C2 C1 163.7(2)
C3 Mn1 C2 C1 118.2(3)
C17 Mn1 C2 C1 38.59(19)
C12 Mn1 C2 C1 80.3(2)
C1 C2 C3 C12 3.5(4)
Mn1 C2 C3 C12 65.3(2)
C1 C2 C3 Mn1 -61.8(2)
C32 Mn1 C3 C2 -53.6(3)
C36 Mn1 C3 C2 103.9(4)
C34 Mn1 C3 C2 -145.6(2)
C1 Mn1 C3 C2 37.5(2)
C17 Mn1 C3 C2 80.8(2)
C12 Mn1 C3 C2 116.5(3)
C32 Mn1 C3 C12 -170.2(2)
C36 Mn1 C3 C12 -12.6(4)
C34 Mn1 C3 C12 97.9(2)
C2 Mn1 C3 C12 -116.5(3)
C1 Mn1 C3 C12 -79.0(2)
C17 Mn1 C3 C12 -35.79(18)
C38 Cr1 C4 O18 -7.6(3)
C40 Cr1 C4 O18 -91.0(3)
C42 Cr1 C4 O18 80.4(3)
C6 Cr1 C4 O18 -142.6(3)
C13 Cr1 C4 O18 111.0(3)
C7 Cr1 C4 O18 179.6(3)
C5 Cr1 C4 O18 -111.5(4)
C14 Cr1 C4 O18 142.7(3)
C38 Cr1 C4 C5 103.9(2)
C40 Cr1 C4 C5 20.5(3)
C42 Cr1 C4 C5 -168.1(2)
C6 Cr1 C4 C5 -31.08(19)
C13 Cr1 C4 C5 -137.5(3)
C7 Cr1 C4 C5 -68.89(19)
C14 Cr1 C4 C5 -105.8(2)
C38 Cr1 C4 C13 -118.6(2)
C40 Cr1 C4 C13 158.0(2)
C42 Cr1 C4 C13 -30.6(3)
C6 Cr1 C4 C13 106.42(19)
C7 Cr1 C4 C13 68.61(18)
C5 Cr1 C4 C13 137.5(3)
C14 Cr1 C4 C13 31.73(17)
O18 C4 C5 C6 -174.5(3)
C13 C4 C5 C6 7.0(5)
Cr1 C4 C5 C6 55.7(2)
O18 C4 C5 C26 3.2(5)
C13 C4 C5 C26 -175.2(3)
Cr1 C4 C5 C26 -126.5(3)
O18 C4 C5 Cr1 129.8(3)
C13 C4 C5 Cr1 -48.7(3)
C38 Cr1 C5 C4 -76.4(2)
C40 Cr1 C5 C4 -166.5(2)
C42 Cr1 C5 C4 39.9(6)
C6 Cr1 C5 C4 129.0(3)
C13 Cr1 C5 C4 26.00(18)
C7 Cr1 C5 C4 98.9(2)
C14 Cr1 C5 C4 62.83(19)
C38 Cr1 C5 C6 154.7(2)
C40 Cr1 C5 C6 64.5(2)
C42 Cr1 C5 C6 -89.1(6)
C13 Cr1 C5 C6 -102.9(2)
C7 Cr1 C5 C6 -30.09(18)
C4 Cr1 C5 C6 -129.0(3)
C14 Cr1 C5 C6 -66.12(19)
C38 Cr1 C5 C26 40.6(3)
C40 Cr1 C5 C26 -49.5(3)
C42 Cr1 C5 C26 156.9(5)
C6 Cr1 C5 C26 -114.0(3)
C13 Cr1 C5 C26 143.0(3)
C7 Cr1 C5 C26 -144.1(3)
C4 Cr1 C5 C26 117.0(4)
C14 Cr1 C5 C26 179.9(3)
C4 C5 C6 C7 -0.3(4)
C26 C5 C6 C7 -178.1(3)
Cr1 C5 C6 C7 56.8(3)
C4 C5 C6 C28 172.0(3)
C26 C5 C6 C28 -5.8(5)
Cr1 C5 C6 C28 -130.9(3)
C4 C5 C6 Cr1 -57.1(3)
C26 C5 C6 Cr1 125.1(3)
C38 Cr1 C6 C7 -163.1(2)
C40 Cr1 C6 C7 110.3(2)
C42 Cr1 C6 C7 27.5(3)
C13 Cr1 C6 C7 -64.14(18)
C5 Cr1 C6 C7 -130.5(3)
C4 Cr1 C6 C7 -99.94(19)
C14 Cr1 C6 C7 -27.84(17)
C38 Cr1 C6 C5 -32.6(3)
C40 Cr1 C6 C5 -119.2(2)
C42 Cr1 C6 C5 158.0(2)
C13 Cr1 C6 C5 66.34(19)
C7 Cr1 C6 C5 130.5(3)
C4 Cr1 C6 C5 30.54(18)
C14 Cr1 C6 C5 102.6(2)
C38 Cr1 C6 C28 84.4(4)
C40 Cr1 C6 C28 -2.2(3)
C42 Cr1 C6 C28 -85.0(4)
C13 Cr1 C6 C28 -176.6(3)
C7 Cr1 C6 C28 -112.5(4)
C5 Cr1 C6 C28 117.1(4)
C4 Cr1 C6 C28 147.6(4)
C14 Cr1 C6 C28 -140.3(3)
C5 C6 C7 O30 175.2(3)
C28 C6 C7 O30 2.7(4)
Cr1 C6 C7 O30 -127.8(2)
C5 C6 C7 C14 -1.1(5)
C28 C6 C7 C14 -173.7(3)
Cr1 C6 C7 C14 55.9(3)
C5 C6 C7 Cr1 -57.0(3)
C28 C6 C7 Cr1 130.5(3)
C38 Cr1 C7 O30 151.7(4)
C40 Cr1 C7 O30 35.0(3)
C42 Cr1 C7 O30 -55.2(3)
C6 Cr1 C7 O30 107.0(3)
C13 Cr1 C7 O30 -148.2(3)
C5 Cr1 C7 O30 137.1(3)
C4 Cr1 C7 O30 174.2(3)
C14 Cr1 C7 O30 -119.3(4)
C38 Cr1 C7 C6 44.7(5)
C40 Cr1 C7 C6 -72.1(2)
C42 Cr1 C7 C6 -162.22(19)
C13 Cr1 C7 C6 104.81(19)
C5 Cr1 C7 C6 30.04(17)
C4 Cr1 C7 C6 67.21(18)
C14 Cr1 C7 C6 133.7(3)
C38 Cr1 C7 C14 -89.0(5)
C40 Cr1 C7 C14 154.3(2)
C42 Cr1 C7 C14 64.1(2)
C6 Cr1 C7 C14 -133.7(3)
C13 Cr1 C7 C14 -28.87(17)
C5 Cr1 C7 C14 -103.64(19)
C4 Cr1 C7 C14 -66.47(18)
C15 C8 C9 C10 0.0(5)
C8 C9 C10 C11 2.9(6)
C9 C10 C11 C16 -2.1(6)
C2 C3 C12 C17 -4.3(4)
Mn1 C3 C12 C17 57.9(2)
C2 C3 C12 C13 167.3(3)
Mn1 C3 C12 C13 -130.5(3)
C2 C3 C12 Mn1 -62.1(2)
C32 Mn1 C12 C17 -100.8(4)
C36 Mn1 C12 C17 53.9(2)
C34 Mn1 C12 C17 151.2(2)
C2 Mn1 C12 C17 -81.5(2)
C1 Mn1 C12 C17 -38.09(19)
C3 Mn1 C12 C17 -120.0(3)
C32 Mn1 C12 C3 19.2(4)
C36 Mn1 C12 C3 173.8(2)
C34 Mn1 C12 C3 -88.8(2)
C2 Mn1 C12 C3 38.5(2)
C1 Mn1 C12 C3 81.9(2)
C17 Mn1 C12 C3 120.0(3)
C32 Mn1 C12 C13 147.6(4)
C36 Mn1 C12 C13 -57.7(4)
C34 Mn1 C12 C13 39.6(3)
C2 Mn1 C12 C13 166.9(4)
C1 Mn1 C12 C13 -149.7(3)
C3 Mn1 C12 C13 128.5(4)
C17 Mn1 C12 C13 -111.6(4)
O18 C4 C13 C14 169.4(3)
C5 C4 C13 C14 -12.1(4)
Cr1 C4 C13 C14 -61.2(2)
O18 C4 C13 C12 -3.1(4)
C5 C4 C13 C12 175.4(3)
Cr1 C4 C13 C12 126.3(3)
O18 C4 C13 Cr1 -129.4(3)
C5 C4 C13 Cr1 49.1(3)
C17 C12 C13 C4 161.7(3)
C3 C12 C13 C4 -9.0(5)
Mn1 C12 C13 C4 -109.1(3)
C17 C12 C13 C14 -10.8(4)
C3 C12 C13 C14 178.4(3)
Mn1 C12 C13 C14 78.4(4)
C17 C12 C13 Cr1 -104.4(3)
C3 C12 C13 Cr1 84.9(4)
Mn1 C12 C13 Cr1 -15.2(5)
C38 Cr1 C13 C4 64.1(2)
C40 Cr1 C13 C4 -86.0(6)
C42 Cr1 C13 C4 157.59(19)
C6 Cr1 C13 C4 -62.46(18)
C7 Cr1 C13 C4 -98.91(19)
C5 Cr1 C13 C4 -25.73(17)
C14 Cr1 C13 C4 -127.4(2)
C38 Cr1 C13 C14 -168.44(19)
C40 Cr1 C13 C14 41.4(6)
C42 Cr1 C13 C14 -74.99(19)
C6 Cr1 C13 C14 64.97(17)
C7 Cr1 C13 C14 28.51(16)
C5 Cr1 C13 C14 101.70(18)
C4 Cr1 C13 C14 127.4(2)
C38 Cr1 C13 C12 -53.3(3)
C40 Cr1 C13 C12 156.5(5)
C42 Cr1 C13 C12 40.2(3)
C6 Cr1 C13 C12 -179.9(3)
C7 Cr1 C13 C12 143.7(3)
C5 Cr1 C13 C12 -143.1(3)
C4 Cr1 C13 C12 -117.4(3)
C14 Cr1 C13 C12 115.2(3)
O30 C7 C14 C13 -179.9(3)
C6 C7 C14 C13 -3.8(4)
Cr1 C7 C14 C13 50.2(2)
O30 C7 C14 C15 -5.1(4)
C6 C7 C14 C15 171.0(3)
Cr1 C7 C14 C15 -135.0(3)
O30 C7 C14 Cr1 129.9(3)
C6 C7 C14 Cr1 -54.0(3)
C4 C13 C14 C7 10.1(4)
C12 C13 C14 C7 -177.2(3)
Cr1 C13 C14 C7 -50.5(2)
C4 C13 C14 C15 -164.9(3)
C12 C13 C14 C15 7.8(4)
Cr1 C13 C14 C15 134.6(3)
C4 C13 C14 Cr1 60.6(2)
C12 C13 C14 Cr1 -126.7(3)
C38 Cr1 C14 C7 150.0(2)
C40 Cr1 C14 C7 -35.0(3)
C42 Cr1 C14 C7 -120.1(2)
C6 Cr1 C14 C7 28.40(17)
C13 Cr1 C14 C7 132.6(3)
C5 Cr1 C14 C7 65.29(18)
C4 Cr1 C14 C7 100.92(19)
C38 Cr1 C14 C13 17.4(3)
C40 Cr1 C14 C13 -167.6(2)
C42 Cr1 C14 C13 107.34(19)
C6 Cr1 C14 C13 -104.21(19)
C7 Cr1 C14 C13 -132.6(3)
C5 Cr1 C14 C13 -67.32(17)
C4 Cr1 C14 C13 -31.68(17)
C38 Cr1 C14 C15 -93.1(4)
C40 Cr1 C14 C15 81.9(4)
C42 Cr1 C14 C15 -3.1(3)
C6 Cr1 C14 C15 145.3(3)
C13 Cr1 C14 C15 -110.4(4)
C7 Cr1 C14 C15 117.0(4)
C5 Cr1 C14 C15 -177.8(3)
C4 Cr1 C14 C15 -142.1(3)
C9 C8 C15 C16 -3.4(5)
C9 C8 C15 C14 -176.4(3)
C7 C14 C15 C16 -176.8(3)
C13 C14 C15 C16 -2.2(4)
Cr1 C14 C15 C16 87.8(4)
C7 C14 C15 C8 -4.0(5)
C13 C14 C15 C8 170.6(3)
Cr1 C14 C15 C8 -99.4(4)
C10 C11 C16 C15 -1.5(5)
C10 C11 C16 C17 176.6(3)
C8 C15 C16 C11 4.1(4)
C14 C15 C16 C11 177.4(3)
C8 C15 C16 C17 -174.0(3)
C14 C15 C16 C17 -0.7(4)
C3 C12 C17 C1 3.4(3)
C13 C12 C17 C1 -169.5(3)
Mn1 C12 C17 C1 60.2(2)
C3 C12 C17 C16 -179.0(3)
C13 C12 C17 C16 8.1(4)
Mn1 C12 C17 C16 -122.2(3)
C3 C12 C17 Mn1 -56.8(2)
C13 C12 C17 Mn1 130.3(3)
C2 C1 C17 C12 -1.3(4)
Mn1 C1 C17 C12 -63.3(2)
C2 C1 C17 C16 -178.6(3)
Mn1 C1 C17 C16 119.4(3)
C2 C1 C17 Mn1 61.9(2)
C11 C16 C17 C12 179.5(3)
C15 C16 C17 C12 -2.3(5)
C11 C16 C17 C1 -3.5(5)
C15 C16 C17 C1 174.7(3)
C11 C16 C17 Mn1 87.7(4)
C15 C16 C17 Mn1 -94.2(3)
C32 Mn1 C17 C12 135.1(3)
C36 Mn1 C17 C12 -133.5(2)
C34 Mn1 C17 C12 -39.9(3)
C2 Mn1 C17 C12 79.5(2)
C1 Mn1 C17 C12 118.0(3)
C3 Mn1 C17 C12 36.43(18)
C32 Mn1 C17 C1 17.2(3)
C36 Mn1 C17 C1 108.5(2)
C34 Mn1 C17 C1 -157.8(2)
C2 Mn1 C17 C1 -38.5(2)
C3 Mn1 C17 C1 -81.5(2)
C12 Mn1 C17 C1 -118.0(3)
C32 Mn1 C17 C16 -107.6(3)
C36 Mn1 C17 C16 -16.2(3)
C34 Mn1 C17 C16 77.5(3)
C2 Mn1 C17 C16 -163.2(3)
C1 Mn1 C17 C16 -124.7(4)
C3 Mn1 C17 C16 153.8(3)
C12 Mn1 C17 C16 117.3(3)
C5 C4 O18 Si19 84.3(3)
C13 C4 O18 Si19 -97.2(3)
Cr1 C4 O18 Si19 174.08(16)
C4 O18 Si19 C21 -39.9(3)
C4 O18 Si19 C20 77.5(3)
C4 O18 Si19 C22 -161.7(3)
O18 Si19 C22 C25 -63.7(3)
C21 Si19 C22 C25 176.0(3)
C20 Si19 C22 C25 55.8(4)
O18 Si19 C22 C24 56.3(3)
C21 Si19 C22 C24 -64.0(4)
C20 Si19 C22 C24 175.8(3)
O18 Si19 C22 C23 177.3(3)
C21 Si19 C22 C23 57.0(4)
C20 Si19 C22 C23 -63.2(4)
C4 C5 C26 C27 105.2(4)
C6 C5 C26 C27 -77.1(4)
Cr1 C5 C26 C27 11.8(4)
C7 C6 C28 C29 81.4(4)
C5 C6 C28 C29 -91.0(4)
Cr1 C6 C28 C29 173.4(3)
C6 C7 O30 C31 100.3(3)
C14 C7 O30 C31 -83.4(4)
Cr1 C7 O30 C31 14.5(4)
